data_2234833
loop_
_publ_author_name
'Ravoof, Thahira B. S. A.'
'Omar, Siti Aminah'
'Mohamed Tahir, Mohamed Ibrahim'
'Crouse, Karen A.'

_publ_section_title
;
 {<i>S</i>-Benzyl
 3-[(6-methylpyridin-2-yl-\k<i>N</i>)methylidene]dithiocarbazato-\k^2^<i>N</i>^3^,<i>S</i>}zinc
;
_journal_coeditor_code WM2612
_journal_issue 5
_journal_name_full 'Acta Crystallographica Section E'
_journal_page_first m534
_journal_page_last m535
_journal_paper_doi 10.1107/S1600536812013529
_journal_volume 68
_journal_year 2012
_chemical_formula_iupac '[Zn (C15 H14 N3 S2)2]'
_chemical_formula_moiety 'C30 H28 N6 S4 Zn1'
_chemical_formula_sum 'C30 H28 N6 S4 Zn'
_chemical_formula_weight 666.24
_chemical_name_systematic
;
{<i>S</i>-Benzyl 3-[(6-methylpyridin-2-yl-\
\k<i>N</i>)methylidene]dithiocarbazato-\k^2^<i>N</i>^3^,<i>S</i>}zinc
;
_space_group_IT_number 14
_symmetry_cell_setting monoclinic
_symmetry_space_group_name_Hall '-P 2ybc'
_symmetry_space_group_name_H-M 'P 1 21/c 1'
_atom_sites_solution_hydrogens difmap
_atom_sites_solution_primary direct
_cell_angle_alpha 90
_cell_angle_beta 112.855(6)
_cell_angle_gamma 90
_cell_formula_units_Z 4
_cell_length_a 14.8931(8)
_cell_length_b 13.0630(5)
_cell_length_c 17.1706(9)
_cell_measurement_reflns_used 6730
_cell_measurement_temperature 150
_cell_measurement_theta_max 29
_cell_measurement_theta_min 2
_cell_volume 3078.3(3)
_computing_cell_refinement 'CrysAlis PRO (Agilent, 2011)'
_computing_data_collection 'Gemini User Manual (Oxford Diffraction, 2006)'
_computing_data_reduction 'CrysAlis PRO (Agilent, 2011)'
_computing_molecular_graphics 'CAMERON (Watkin <i>et al.</i>, 1996)'
_computing_publication_material 'CRYSTALS (Betteridge <i>et al.</i>, 2003)'
_computing_structure_refinement 'CRYSTALS (Betteridge <i>et al.</i>, 2003)'
_computing_structure_solution 'SIR92 (Altomare <i>et al.</i>, 1994)'
_diffrn_ambient_temperature 150
_diffrn_measured_fraction_theta_full 0.970
_diffrn_measured_fraction_theta_max 0.881
_diffrn_measurement_device Area
_diffrn_measurement_device_type 'Oxford Diffraction Gemini'
_diffrn_measurement_method '\f scans'
_diffrn_radiation_monochromator graphite
_diffrn_radiation_source 'sealed X-ray tube'
_diffrn_radiation_type 'Mo K\a'
_diffrn_radiation_wavelength 0.71073
_diffrn_reflns_av_R_equivalents 0.040
_diffrn_reflns_limit_h_max 16
_diffrn_reflns_limit_h_min -19
_diffrn_reflns_limit_k_max 16
_diffrn_reflns_limit_k_min -17
_diffrn_reflns_limit_l_max 22
_diffrn_reflns_limit_l_min -23
_diffrn_reflns_number 20496
_diffrn_reflns_theta_full 25.147
_diffrn_reflns_theta_max 28.904
_diffrn_reflns_theta_min 2.192
_diffrn_standards_number 0
_exptl_absorpt_coefficient_mu 1.100
_exptl_absorpt_correction_T_max 0.84
_exptl_absorpt_correction_T_min 0.82
_exptl_absorpt_correction_type multi-scan
_exptl_absorpt_process_details '(CrysAlis PRO; Agilent, 2011)'
_exptl_crystal_colour yellow
_exptl_crystal_density_diffrn 1.438
_exptl_crystal_density_method 'not measured'
_exptl_crystal_description prism
_exptl_crystal_F_000 1376
_exptl_crystal_size_max 0.24
_exptl_crystal_size_mid 0.18
_exptl_crystal_size_min 0.16
_refine_diff_density_max 0.60
_refine_diff_density_min -0.44
_refine_ls_extinction_method None
_refine_ls_goodness_of_fit_ref 0.9982
_refine_ls_hydrogen_treatment constr
_refine_ls_matrix_type full
_refine_ls_number_parameters 370
_refine_ls_number_reflns 7140
_refine_ls_number_restraints 0
_refine_ls_R_factor_all 0.0462
_refine_ls_R_factor_gt 0.0348
_refine_ls_shift/su_max 0.0006939
_refine_ls_shift/su_mean 0.0000374
_refine_ls_structure_factor_coef Fsqd
_refine_ls_weighting_details
;
Method= Modified Sheldrick
w=1/[\s^2^(F^2^) + (0.02P)^2^ + 2.20P], where P=(max(Fo^2^,0) + 2Fc^2^)/3
;
_refine_ls_weighting_scheme calc
_refine_ls_wR_factor_all 0.0761
_refine_ls_wR_factor_gt 0.0697
_refine_ls_wR_factor_ref 0.0761
_reflns_number_gt 5960
_reflns_number_total 7140
_reflns_threshold_expression I>2.0\s(I)
_cod_data_source_file wm2612.cif
_cod_data_source_block I
_cod_original_cell_volume 3078.2(3)
_cod_original_sg_symbol_H-M 'P 21/c'
_cod_original_formula_sum 'C30 H28 N6 S4 Zn1'
_cod_database_code 2234833
_cod_database_fobs_code 2234833

loop_
_symmetry_equiv_pos_as_xyz
x,y,z
-x,-y,-z
-x,y+1/2,-z+1/2
x,-y+1/2,z+1/2

loop_
_atom_site_type_symbol
_atom_site_label
_atom_site_fract_x
_atom_site_fract_y
_atom_site_fract_z
_atom_site_U_iso_or_equiv
_atom_site_adp_type
_atom_site_occupancy
Zn Zn1 0.300629(18) 0.602950(17) 0.084816(14) 0.0209 Uani 1.0000
C C101 0.27973(16) 0.77374(16) -0.03043(13) 0.0272 Uani 1.0000
N N102 0.25268(13) 0.74645(13) 0.02846(10) 0.0231 Uani 1.0000
N N103 0.20970(14) 0.81978(13) 0.06093(11) 0.0266 Uani 1.0000
C C104 0.18607(15) 0.78256(15) 0.12131(13) 0.0238 Uani 1.0000
S S105 0.20083(4) 0.66180(4) 0.16361(3) 0.0242 Uani 1.0000
S S106 0.13026(5) 0.86700(4) 0.16857(4) 0.0303 Uani 1.0000
C C107 0.1375(2) 0.99155(16) 0.12297(15) 0.0360 Uani 1.0000
C C108 0.10104(17) 1.06947(15) 0.16809(13) 0.0254 Uani 1.0000
C C109 0.00675(19) 1.10708(19) 0.13364(16) 0.0401 Uani 1.0000
C C110 -0.0244(2) 1.1781(2) 0.1783(2) 0.0518 Uani 1.0000
C C111 0.0374(2) 1.2108(2) 0.25574(18) 0.0475 Uani 1.0000
C C112 0.1300(2) 1.17467(19) 0.29026(16) 0.0419 Uani 1.0000
C C113 0.16190(18) 1.10461(17) 0.24719(14) 0.0329 Uani 1.0000
C C114 0.32420(16) 0.69782(16) -0.06656(12) 0.0254 Uani 1.0000
N N115 0.33418(12) 0.60182(13) -0.03328(10) 0.0220 Uani 1.0000
C C116 0.36939(15) 0.52813(17) -0.06804(12) 0.0249 Uani 1.0000
C C117 0.39613(17) 0.54928(19) -0.13592(13) 0.0323 Uani 1.0000
C C118 0.38820(17) 0.6466(2) -0.16798(14) 0.0353 Uani 1.0000
C C119 0.35103(17) 0.72300(19) -0.13278(13) 0.0318 Uani 1.0000
C C120 0.37826(17) 0.42206(17) -0.03333(14) 0.0310 Uani 1.0000
C C201 0.33127(15) 0.39948(15) 0.16182(12) 0.0219 Uani 1.0000
N N202 0.37232(12) 0.48744(12) 0.17189(10) 0.0193 Uani 1.0000
N N203 0.45554(12) 0.50154(12) 0.24379(10) 0.0209 Uani 1.0000
C C204 0.49345(15) 0.59270(15) 0.24628(12) 0.0201 Uani 1.0000
S S205 0.46105(4) 0.68753(4) 0.17153(3) 0.0241 Uani 1.0000
S S206 0.59395(4) 0.62465(4) 0.33815(3) 0.0270 Uani 1.0000
C C207 0.60458(17) 0.51704(16) 0.40886(13) 0.0287 Uani 1.0000
C C208 0.65317(16) 0.55374(16) 0.49885(12) 0.0251 Uani 1.0000
C C209 0.75115(17) 0.53836(17) 0.54403(13) 0.0296 Uani 1.0000
C C210 0.79462(18) 0.5666(2) 0.62843(14) 0.0378 Uani 1.0000
C C211 0.7396(2) 0.6122(2) 0.66756(15) 0.0422 Uani 1.0000
C C212 0.6416(2) 0.6308(2) 0.62209(15) 0.0430 Uani 1.0000
C C213 0.59881(18) 0.60225(18) 0.53807(15) 0.0351 Uani 1.0000
C C214 0.23803(15) 0.38605(15) 0.09042(12) 0.0216 Uani 1.0000
N N215 0.20544(12) 0.46762(13) 0.03850(10) 0.0218 Uani 1.0000
C C216 0.11911(16) 0.46101(17) -0.02648(13) 0.0266 Uani 1.0000
C C217 0.06312(18) 0.37251(19) -0.04065(15) 0.0350 Uani 1.0000
C C218 0.09638(18) 0.28982(19) 0.01244(15) 0.0388 Uani 1.0000
C C219 0.18571(17) 0.29602(17) 0.07917(14) 0.0302 Uani 1.0000
C C220 0.08524(18) 0.55213(19) -0.08347(14) 0.0369 Uani 1.0000
H H1011 0.2715 0.8424 -0.0515 0.0327 Uiso 1.0000
H H1072 0.2072 1.0050 0.1335 0.0461 Uiso 1.0000
H H1071 0.0962 0.9913 0.0627 0.0454 Uiso 1.0000
H H1091 -0.0363 1.0851 0.0796 0.0501 Uiso 1.0000
H H1101 -0.0889 1.2035 0.1551 0.0624 Uiso 1.0000
H H1111 0.0150 1.2586 0.2866 0.0587 Uiso 1.0000
H H1121 0.1747 1.1974 0.3454 0.0517 Uiso 1.0000
H H1131 0.2276 1.0814 0.2716 0.0400 Uiso 1.0000
H H1171 0.4218 0.4964 -0.1593 0.0404 Uiso 1.0000
H H1181 0.4076 0.6625 -0.2132 0.0415 Uiso 1.0000
H H1191 0.3423 0.7915 -0.1540 0.0399 Uiso 1.0000
H H1202 0.4177 0.3813 -0.0527 0.0470 Uiso 1.0000
H H1201 0.4052 0.4216 0.0275 0.0468 Uiso 1.0000
H H1203 0.3161 0.3906 -0.0510 0.0476 Uiso 1.0000
H H2011 0.3592 0.3449 0.1992 0.0266 Uiso 1.0000
H H2072 0.6431 0.4624 0.3966 0.0372 Uiso 1.0000
H H2071 0.5394 0.4936 0.3977 0.0362 Uiso 1.0000
H H2091 0.7893 0.5079 0.5173 0.0370 Uiso 1.0000
H H2101 0.8626 0.5554 0.6590 0.0470 Uiso 1.0000
H H2111 0.7694 0.6310 0.7260 0.0503 Uiso 1.0000
H H2121 0.6039 0.6645 0.6492 0.0506 Uiso 1.0000
H H2131 0.5299 0.6139 0.5059 0.0429 Uiso 1.0000
H H2171 0.0017 0.3713 -0.0865 0.0417 Uiso 1.0000
H H2181 0.0575 0.2294 0.0036 0.0463 Uiso 1.0000
H H2191 0.2108 0.2407 0.1158 0.0359 Uiso 1.0000
H H2202 0.0192 0.5429 -0.1229 0.0561 Uiso 1.0000
H H2201 0.0899 0.6126 -0.0497 0.0562 Uiso 1.0000
H H2203 0.1277 0.5617 -0.1133 0.0567 Uiso 1.0000

loop_
_atom_site_aniso_label
_atom_site_aniso_U_11
_atom_site_aniso_U_22
_atom_site_aniso_U_33
_atom_site_aniso_U_12
_atom_site_aniso_U_13
_atom_site_aniso_U_23
Zn1 0.02306(14) 0.01875(12) 0.02010(12) 0.00037(10) 0.00743(10) 0.00014(9)
C101 0.0334(13) 0.0240(11) 0.0244(10) 0.0000(9) 0.0116(9) 0.0036(8)
N102 0.0235(10) 0.0233(9) 0.0218(8) 0.0011(7) 0.0080(7) -0.0018(7)
N103 0.0333(11) 0.0199(9) 0.0291(9) 0.0036(8) 0.0149(8) -0.0010(7)
C104 0.0236(11) 0.0212(10) 0.0262(10) -0.0010(9) 0.0092(9) -0.0057(8)
S105 0.0270(3) 0.0210(3) 0.0275(3) -0.0008(2) 0.0137(2) -0.0007(2)
S106 0.0387(3) 0.0215(3) 0.0403(3) 0.0000(2) 0.0257(3) -0.0030(2)
C107 0.0553(17) 0.0231(11) 0.0379(13) 0.0020(11) 0.0271(12) -0.0009(10)
C108 0.0333(13) 0.0169(10) 0.0298(11) 0.0009(9) 0.0163(10) 0.0021(8)
C109 0.0324(14) 0.0358(14) 0.0423(14) -0.0022(11) 0.0038(11) 0.0000(11)
C110 0.0314(15) 0.0476(16) 0.076(2) 0.0186(13) 0.0209(15) 0.0102(15)
C111 0.061(2) 0.0376(15) 0.0544(17) 0.0121(14) 0.0335(15) -0.0045(12)
C112 0.0561(18) 0.0335(13) 0.0353(13) 0.0042(12) 0.0169(12) -0.0056(11)
C113 0.0322(13) 0.0313(12) 0.0318(12) 0.0081(10) 0.0087(10) 0.0022(10)
C114 0.0250(12) 0.0316(11) 0.0182(9) -0.0017(9) 0.0068(8) -0.0004(8)
N115 0.0209(9) 0.0264(9) 0.0177(8) -0.0019(7) 0.0064(7) -0.0024(7)
C116 0.0175(11) 0.0346(12) 0.0209(10) -0.0013(9) 0.0056(8) -0.0075(9)
C117 0.0267(12) 0.0474(14) 0.0253(11) -0.0007(11) 0.0128(10) -0.0083(10)
C118 0.0314(13) 0.0554(16) 0.0219(10) -0.0043(12) 0.0135(10) 0.0011(10)
C119 0.0343(13) 0.0409(13) 0.0214(10) -0.0023(11) 0.0120(10) 0.0039(9)
C120 0.0313(13) 0.0317(12) 0.0323(12) 0.0025(10) 0.0150(10) -0.0060(9)
C201 0.0264(11) 0.0183(10) 0.0214(9) -0.0001(8) 0.0098(9) 0.0004(8)
N202 0.0214(9) 0.0183(8) 0.0188(8) -0.0004(7) 0.0083(7) -0.0024(6)
N203 0.0205(9) 0.0215(8) 0.0191(8) -0.0013(7) 0.0061(7) -0.0005(7)
C204 0.0193(10) 0.0233(10) 0.0187(9) 0.0007(8) 0.0084(8) -0.0014(8)
S205 0.0259(3) 0.0211(2) 0.0236(2) -0.0033(2) 0.0079(2) 0.0020(2)
S206 0.0254(3) 0.0278(3) 0.0226(2) -0.0076(2) 0.0037(2) 0.0013(2)
C207 0.0316(13) 0.0248(11) 0.0248(10) -0.0040(9) 0.0057(9) 0.0027(9)
C208 0.0284(12) 0.0226(10) 0.0229(10) -0.0041(9) 0.0084(9) 0.0014(8)
C209 0.0291(13) 0.0298(12) 0.0292(11) 0.0011(10) 0.0106(10) -0.0059(9)
C210 0.0304(14) 0.0474(15) 0.0294(12) -0.0009(11) 0.0048(10) -0.0078(11)
C211 0.0447(16) 0.0558(17) 0.0248(11) -0.0060(13) 0.0123(11) -0.0100(11)
C212 0.0444(16) 0.0561(17) 0.0357(13) 0.0046(13) 0.0233(12) -0.0062(12)
C213 0.0287(13) 0.0452(14) 0.0332(12) 0.0035(11) 0.0140(10) 0.0039(11)
C214 0.0242(11) 0.0216(10) 0.0229(10) -0.0027(8) 0.0134(9) -0.0041(8)
N215 0.0232(9) 0.0227(9) 0.0213(8) -0.0010(7) 0.0106(7) -0.0034(7)
C216 0.0227(11) 0.0341(12) 0.0240(10) -0.0007(9) 0.0101(9) -0.0047(9)
C217 0.0258(13) 0.0433(14) 0.0315(12) -0.0091(11) 0.0064(10) -0.0085(10)
C218 0.0356(15) 0.0367(14) 0.0425(14) -0.0183(11) 0.0136(12) -0.0071(11)
C219 0.0328(13) 0.0266(11) 0.0310(11) -0.0065(10) 0.0120(10) -0.0015(9)
C220 0.0281(13) 0.0416(14) 0.0326(12) 0.0022(11) 0.0028(10) 0.0027(11)

loop_
_atom_type_symbol
_atom_type_scat_Cromer_Mann_a1
_atom_type_scat_Cromer_Mann_a2
_atom_type_scat_Cromer_Mann_a3
_atom_type_scat_Cromer_Mann_a4
_atom_type_scat_Cromer_Mann_b1
_atom_type_scat_Cromer_Mann_b2
_atom_type_scat_Cromer_Mann_b3
_atom_type_scat_Cromer_Mann_b4
_atom_type_scat_Cromer_Mann_c
_atom_type_scat_dispersion_real
_atom_type_scat_dispersion_imag
_atom_type_scat_source
C 2.3100 1.0200 1.5886 0.8650 20.8439 10.2075 0.5687 51.6512 0.2156 0.0033 0.0016 'International Tables Vol C 4.2.6.8 and 6.1.1.4'
H 0.4930 0.3229 0.1402 0.0408 10.5109 26.1257 3.1424 57.7998 0.0030 0.0000 0.0000 'International Tables Vol C 4.2.6.8 and 6.1.1.4'
N 12.2126 3.1322 2.0125 1.1663 0.0057 9.8933 28.9975 0.5826 -11.5290 0.0061 0.0033 'International Tables Vol C 4.2.6.8 and 6.1.1.4'
S 6.9053 5.2034 1.4379 1.5863 1.4679 22.2151 0.2536 56.1720 0.8669 0.1246 0.1234 'International Tables Vol C 4.2.6.8 and 6.1.1.4'
Zn 14.0743 7.0318 5.1652 2.4100 3.2655 0.2333 10.3163 58.7097 1.3041 0.2839 1.4301 'International Tables Vol C 4.2.6.8 and 6.1.1.4'

loop_
_geom_angle_atom_site_label_1
_geom_angle_atom_site_label_2
_geom_angle_atom_site_label_3
_geom_angle
_geom_angle_publ_flag
N102 Zn1 S105 78.87(5) no
N102 Zn1 N115 75.40(6) no
S105 Zn1 N115 150.83(5) no
N102 Zn1 N202 162.87(6) no
S105 Zn1 N202 94.63(5) no
N115 Zn1 N202 113.82(6) no
N102 Zn1 S205 87.46(5) no
S105 Zn1 S205 99.92(2) no
N115 Zn1 S205 92.49(5) no
N202 Zn1 S205 77.98(5) no
N102 Zn1 N215 119.43(6) no
S105 Zn1 N215 90.44(4) no
N115 Zn1 N215 90.36(6) no
N202 Zn1 N215 76.08(6) no
S205 Zn1 N215 152.73(5) no
N102 C101 C114 118.85(19) no
N102 C101 H1011 121.8 no
C114 C101 H1011 119.3 no
Zn1 N102 C101 117.28(15) no
Zn1 N102 N103 123.99(13) no
C101 N102 N103 117.62(18) no
N102 N103 C104 111.73(17) no
N103 C104 S105 130.28(16) no
N103 C104 S106 116.92(15) no
S105 C104 S106 112.80(12) no
Zn1 S105 C104 93.40(7) no
C104 S106 C107 104.10(10) no
S106 C107 C108 106.78(15) no
S106 C107 H1072 108.1 no
C108 C107 H1072 110.3 no
S106 C107 H1071 109.5 no
C108 C107 H1071 110.0 no
H1072 C107 H1071 112.1 no
C107 C108 C109 122.0(2) no
C107 C108 C113 120.0(2) no
C109 C108 C113 118.0(2) no
C108 C109 C110 120.0(2) no
C108 C109 H1091 120.0 no
C110 C109 H1091 120.0 no
C109 C110 C111 120.3(2) no
C109 C110 H1101 120.2 no
C111 C110 H1101 119.5 no
C110 C111 C112 120.4(2) no
C110 C111 H1111 119.8 no
C112 C111 H1111 119.8 no
C111 C112 C113 120.2(2) no
C111 C112 H1121 121.1 no
C113 C112 H1121 118.7 no
C108 C113 C112 121.1(2) no
C108 C113 H1131 119.7 no
C112 C113 H1131 119.2 no
C101 C114 N115 116.19(18) no
C101 C114 C119 120.8(2) no
N115 C114 C119 123.0(2) no
Zn1 N115 C114 110.05(13) no
Zn1 N115 C116 131.44(14) no
C114 N115 C116 118.14(17) no
N115 C116 C117 121.1(2) no
N115 C116 C120 118.50(18) no
C117 C116 C120 120.42(19) no
C116 C117 C118 120.6(2) no
C116 C117 H1171 120.0 no
C118 C117 H1171 119.4 no
C117 C118 C119 118.6(2) no
C117 C118 H1181 121.6 no
C119 C118 H1181 119.8 no
C118 C119 C114 118.6(2) no
C118 C119 H1191 121.7 no
C114 C119 H1191 119.7 no
C116 C120 H1202 110.7 no
C116 C120 H1201 111.9 no
H1202 C120 H1201 109.0 no
C116 C120 H1203 110.5 no
H1202 C120 H1203 107.8 no
H1201 C120 H1203 106.7 no
N202 C201 C214 117.93(18) no
N202 C201 H2011 121.7 no
C214 C201 H2011 120.3 no
Zn1 N202 C201 117.66(14) no
Zn1 N202 N203 124.91(12) no
C201 N202 N203 117.12(16) no
N202 N203 C204 112.08(16) no
N203 C204 S205 129.78(16) no
N203 C204 S206 116.88(15) no
S205 C204 S206 113.33(11) no
Zn1 S205 C204 92.99(7) no
C204 S206 C207 103.81(10) no
S206 C207 C208 108.68(14) no
S206 C207 H2072 108.8 no
C208 C207 H2072 111.1 no
S206 C207 H2071 107.0 no
C208 C207 H2071 110.5 no
H2072 C207 H2071 110.6 no
C207 C208 C209 120.9(2) no
C207 C208 C213 120.2(2) no
C209 C208 C213 118.9(2) no
C208 C209 C210 120.8(2) no
C208 C209 H2091 119.5 no
C210 C209 H2091 119.6 no
C209 C210 C211 119.9(2) no
C209 C210 H2101 119.9 no
C211 C210 H2101 120.2 no
C210 C211 C212 119.8(2) no
C210 C211 H2111 119.9 no
C212 C211 H2111 120.3 no
C211 C212 C213 119.9(2) no
C211 C212 H2121 119.5 no
C213 C212 H2121 120.6 no
C208 C213 C212 120.6(2) no
C208 C213 H2131 118.8 no
C212 C213 H2131 120.6 no
C201 C214 N215 116.03(17) no
C201 C214 C219 121.28(19) no
N215 C214 C219 122.66(19) no
Zn1 N215 C214 112.14(13) no
Zn1 N215 C216 128.71(14) no
C214 N215 C216 118.77(18) no
N215 C216 C217 121.1(2) no
N215 C216 C220 117.64(19) no
C217 C216 C220 121.3(2) no
C216 C217 C218 120.0(2) no
C216 C217 H2171 118.6 no
C218 C217 H2171 121.4 no
C217 C218 C219 119.1(2) no
C217 C218 H2181 120.2 no
C219 C218 H2181 120.7 no
C214 C219 C218 118.4(2) no
C214 C219 H2191 120.5 no
C218 C219 H2191 121.2 no
C216 C220 H2202 110.7 no
C216 C220 H2201 109.2 no
H2202 C220 H2201 110.0 no
C216 C220 H2203 109.1 no
H2202 C220 H2203 110.1 no
H2201 C220 H2203 107.7 no

loop_
_geom_bond_atom_site_label_1
_geom_bond_atom_site_label_2
_geom_bond_distance
_geom_bond_publ_flag
Zn1 N102 2.1032(17) yes
Zn1 S105 2.4885(6) yes
Zn1 N115 2.2692(16) yes
Zn1 N202 2.1005(16) yes
Zn1 S205 2.5263(6) yes
Zn1 N215 2.2117(17) yes
C101 N102 1.276(3) no
C101 C114 1.458(3) no
C101 H1011 0.956 no
N102 N103 1.384(2) no
N103 C104 1.311(3) no
C104 S105 1.715(2) no
C104 S106 1.758(2) no
S106 C107 1.827(2) no
C107 C108 1.503(3) no
C107 H1072 0.998 no
C107 H1071 0.977 no
C108 C109 1.385(3) no
C108 C113 1.386(3) no
C109 C110 1.393(4) no
C109 H1091 0.945 no
C110 C111 1.359(4) no
C110 H1101 0.946 no
C111 C112 1.356(4) no
C111 H1111 0.959 no
C112 C113 1.373(3) no
C112 H1121 0.968 no
C113 H1131 0.953 no
C114 N115 1.362(3) no
C114 C119 1.383(3) no
N115 C116 1.342(3) no
C116 C117 1.398(3) no
C116 C120 1.494(3) no
C117 C118 1.372(3) no
C117 H1171 0.950 no
C118 C119 1.389(3) no
C118 H1181 0.951 no
C119 H1191 0.956 no
C120 H1202 0.944 no
C120 H1201 0.963 no
C120 H1203 0.948 no
C201 N202 1.281(2) no
C201 C214 1.463(3) no
C201 H2011 0.942 no
N202 N203 1.380(2) no
N203 C204 1.312(2) no
C204 S205 1.713(2) no
C204 S206 1.752(2) no
S206 C207 1.824(2) no
C207 C208 1.507(3) no
C207 H2072 0.988 no
C207 H2071 0.964 no
C208 C209 1.376(3) no
C208 C213 1.391(3) no
C209 C210 1.388(3) no
C209 H2091 0.945 no
C210 C211 1.380(3) no
C210 H2101 0.953 no
C211 C212 1.383(4) no
C211 H2111 0.958 no
C212 C213 1.383(3) no
C212 H2121 0.962 no
C213 H2131 0.970 no
C214 N215 1.353(3) no
C214 C219 1.382(3) no
N215 C216 1.338(3) no
C216 C217 1.390(3) no
C216 C220 1.498(3) no
C217 C218 1.376(3) no
C217 H2171 0.948 no
C218 C219 1.380(3) no
C218 H2181 0.955 no
C219 H2191 0.936 no
C220 H2202 0.960 no
C220 H2201 0.967 no
C220 H2203 0.964 no

loop_
_geom_hbond_atom_site_label_D
_geom_hbond_atom_site_label_H
_geom_hbond_atom_site_label_A
_geom_hbond_site_symmetry_A
_geom_hbond_distance_DH
_geom_hbond_distance_HA
_geom_hbond_distance_DA
_geom_hbond_angle_DHA
C217 H2171 S105 2_565 0.95 2.82 3.697(3) 155
